data_7043743
loop_
_publ_author_name
'Feng, Ya-Nan'
'Tian, Chong-Bin'
'Du, Shaowu'

_publ_section_title
;
 A novel alb metalloring organic framework with a {Ni12Gd24} cage
 exhibiting significant magnetocaloric effect
;
_journal_name_full 'Dalton Trans.'
_journal_paper_doi 10.1039/C7DT02358H
_journal_year 2017
_chemical_formula_sum 'C72 H124 Gd8 N12 Ni6 O74 S12'
_chemical_formula_weight 4336.80
_space_group_crystal_system trigonal
_space_group_IT_number 147
_space_group_name_Hall '-P 3'
_space_group_name_H-M_alt 'P -3'
_symmetry_space_group_name_Hall '-P 3'
_symmetry_space_group_name_H-M 'P -3'
_atom_sites_solution_hydrogens mixed
_audit_creation_method SHELXL-2016/6
_audit_update_record
;
2017-07-20 deposited with the CCDC.
2017-07-21 downloaded from the CCDC.
;
_cell_angle_alpha 90
_cell_angle_beta 90
_cell_angle_gamma 120
_cell_formula_units_Z 1
_cell_length_a 17.551(4)
_cell_length_b 17.551(4)
_cell_length_c 12.722(4)
_cell_measurement_reflns_used 10118
_cell_measurement_temperature 295(2)
_cell_measurement_theta_max 27.4700
_cell_measurement_theta_min 2.0875
_cell_volume 3393.8(15)
_computing_cell_refinement 'CrystalClear (Rigaku Inc., 2007)'
_computing_data_collection 'CrystalClear (Rigaku Inc., 2007)'
_computing_data_reduction 'CrystalClear (Rigaku Inc., 2007)'
_computing_molecular_graphics 'DIAMOND. Version 3.2. Crystal Impact'
_computing_publication_material 'Windows Word 2010'
_computing_structure_refinement 'SHELXL-2016/6 (Sheldrick, 2016)'
_computing_structure_solution 'SHELXL-2016/6 (Sheldrick, 2016)'
_diffrn_ambient_temperature 295(2)
_diffrn_detector_area_resol_mean 28.5714
_diffrn_measured_fraction_theta_full 0.990
_diffrn_measured_fraction_theta_max 0.991
_diffrn_measurement_device_type 'Saturn724+ (2x2 bin mode)'
_diffrn_measurement_method CCD_Profile_fitting
_diffrn_radiation_type MoK\a
_diffrn_radiation_wavelength 0.71073
_diffrn_reflns_av_R_equivalents 0.0454
_diffrn_reflns_av_unetI/netI 0.0364
_diffrn_reflns_Laue_measured_fraction_full 0.990
_diffrn_reflns_Laue_measured_fraction_max 0.991
_diffrn_reflns_limit_h_max 21
_diffrn_reflns_limit_h_min -19
_diffrn_reflns_limit_k_max 21
_diffrn_reflns_limit_k_min -21
_diffrn_reflns_limit_l_max 14
_diffrn_reflns_limit_l_min -15
_diffrn_reflns_number 26140
_diffrn_reflns_point_group_measured_fraction_full 0.990
_diffrn_reflns_point_group_measured_fraction_max 0.991
_diffrn_reflns_theta_full 25.242
_diffrn_reflns_theta_max 25.993
_diffrn_reflns_theta_min 2.820
_exptl_absorpt_coefficient_mu 4.943
_exptl_absorpt_correction_T_max 1.0000
_exptl_absorpt_correction_T_min 0.6902
_exptl_absorpt_correction_type multi-scan
_exptl_crystal_colour green-brown
_exptl_crystal_density_diffrn 2.122
_exptl_crystal_description hexagonal
_exptl_crystal_F_000 2104
_exptl_crystal_preparation 'Magnetic properties'
_exptl_crystal_size_max 0.1500
_exptl_crystal_size_mid 0.1300
_exptl_crystal_size_min 0.0400
_platon_squeeze_details
;
The 4 hydroxyl anions and 18 water guest molecules have been included into the formula on the 
basis of these calculations, as well as the EA and TGA analyses
;
_refine_diff_density_max 2.115
_refine_diff_density_min -1.883
_refine_diff_density_rms 0.185
_refine_ls_extinction_method none
_refine_ls_goodness_of_fit_ref 1.111
_refine_ls_hydrogen_treatment constr
_refine_ls_matrix_type full
_refine_ls_number_parameters 244
_refine_ls_number_reflns 4414
_refine_ls_number_restraints 272
_refine_ls_restrained_S_all 1.153
_refine_ls_R_factor_all 0.0864
_refine_ls_R_factor_gt 0.0671
_refine_ls_shift/su_max 0.003
_refine_ls_shift/su_mean 0.000
_refine_ls_structure_factor_coef Fsqd
_refine_ls_weighting_details 'w=1/[\s^2^(Fo^2^)+(0.1158P)^2^+9.3347P] where P=(Fo^2^+2Fc^2^)/3'
_refine_ls_weighting_scheme calc
_refine_ls_wR_factor_gt 0.1928
_refine_ls_wR_factor_ref 0.2068
_reflns_Friedel_coverage 0.000
_reflns_number_gt 3318
_reflns_number_total 4414
_reflns_threshold_expression 'I > 2\s(I)'
_cod_data_source_file c7dt02358h2.cif
_cod_data_source_block d
_cod_depositor_comments
;
The following automatic conversions were performed:

'_exptl_absorpt_correction_type' value 'Multi-scan' changed to
'multi-scan' according to
/home/data/users/saulius/crontab/automatic-downloads/rss-feeds/RSC/lib/dictionaries/cif_core.dic
dictionary named 'cif_core.dic' version 2.4.2 from 2011-04-26.

Automatic conversion script
Id: cif_fix_values 4973 2017-02-22 13:04:09Z antanas 
;
_cod_original_cell_volume 3394.0(19)
_cod_database_code 7043743
_shelx_shelxl_version_number 2016/6
_shelx_space_group_comment
;
The symmetry employed for this shelxl refinement is uniquely defined
by the following loop, which should always be used as a source of
symmetry information in preference to the above space-group names.
They are only intended as comments.
;

loop_
_space_group_symop_operation_xyz
'x, y, z'
'-y, x-y, z'
'-x+y, -x, z'
'-x, -y, -z'
'y, -x+y, -z'
'x-y, x, -z'

loop_
_atom_site_label
_atom_site_type_symbol
_atom_site_fract_x
_atom_site_fract_y
_atom_site_fract_z
_atom_site_U_iso_or_equiv
_atom_site_adp_type
_atom_site_occupancy
_atom_site_site_symmetry_order
_atom_site_calc_flag
_atom_site_refinement_flags_posn
_atom_site_refinement_flags_adp
_atom_site_refinement_flags_occupancy
Gd1 Gd 0.20872(3) 0.53859(3) 0.10185(5) 0.0581(2) Uani 1 1 d . U .
Gd2 Gd 0.333333 0.666667 -0.14331(8) 0.0584(3) Uani 1 3 d S TU P
Ni1 Ni 0.10870(8) 0.87835(8) 0.51401(10) 0.0477(3) Uani 1 1 d . . .
S1 S -0.02532(18) 0.73973(19) 0.5967(2) 0.0593(7) Uani 1 1 d . . .
S2 S 0.12863(16) 1.00725(16) 0.6161(2) 0.0484(6) Uani 1 1 d . . .
N1 N 0.0943(6) 0.7619(6) 0.4647(7) 0.0687(19) Uani 1 1 d D U .
N2 N 0.1818(6) 0.8968(6) 0.6474(7) 0.072(2) Uani 1 1 d D U .
O1 O 0.1473(7) 0.5767(7) 0.2467(9) 0.101(2) Uani 1 1 d . U .
O2 O 0.2081(6) 0.7192(6) 0.2154(8) 0.084(2) Uani 1 1 d . U .
O3 O 0.3204(13) 0.8571(10) 0.9434(13) 0.168(7) Uani 1 1 d . . .
O4 O 0.3059(15) 0.7792(13) 0.8075(11) 0.186(9) Uani 1 1 d . . .
O5 O 0.3368(5) 0.5765(5) -0.0046(6) 0.0556(17) Uani 1 1 d . . .
H5A H 0.339467 0.532331 -0.026947 0.067 Uiso 1 1 d R U .
O6 O 0.333333 0.666667 0.1671(11) 0.054(3) Uani 1 3 d S T P
H6A H 0.333333 0.666667 0.228424 0.065 Uiso 1 3 d R U P
O7 O 0.0699(7) 0.5363(4) 0.0787(5) 0.143(4) Uani 1 1 d . U .
H7A H 0.062978 0.576876 0.052184 0.171 Uiso 1 1 d R U .
H7B H 0.019418 0.490406 0.075274 0.172 Uiso 1 1 d DR U .
O8 O 0.0862(8) 0.3993(8) 0.1712(11) 0.126(3) Uani 1 1 d . U .
H8A H 0.089774 0.374580 0.227685 0.151 Uiso 1 1 d R U .
H8B H 0.036834 0.371470 0.144675 0.151 Uiso 1 1 d R U .
O9 O 0.1939(9) 0.3900(9) 0.0453(12) 0.150(4) Uani 1 1 d . U .
H9A H 0.145018 0.355714 0.075307 0.180 Uiso 1 1 d R U .
H9B H 0.210397 0.363974 0.002417 0.180 Uiso 1 1 d R U .
O10 O 0.333333 0.666667 -0.3454(16) 0.109(4) Uani 1 3 d S TU P
H10A H 0.291970 0.624170 -0.378299 0.131 Uiso 0.3333 1 d R U P
H10B H 0.374700 0.709160 -0.378299 0.131 Uiso 0.3333 1 d R U P
C1 C 0.1573(8) 0.6517(8) 0.2610(13) 0.078(4) Uani 1 1 d . . .
C2 C 0.1103(8) 0.6635(8) 0.3544(9) 0.078(2) Uani 1 1 d D U .
C3 C 0.0355(7) 0.5937(7) 0.4003(10) 0.078(2) Uani 1 1 d D U .
H3 H 0.014882 0.535973 0.378820 0.093 Uiso 1 1 calc R U .
C4 C -0.0073(7) 0.6134(8) 0.4796(9) 0.077(2) Uani 1 1 d D U .
H4 H -0.057185 0.568627 0.511919 0.092 Uiso 1 1 calc R U .
C5 C 0.0247(7) 0.6989(7) 0.5089(8) 0.068(2) Uani 1 1 d D U .
C6 C 0.1385(7) 0.7456(7) 0.3866(9) 0.074(2) Uani 1 1 d D U .
H6 H 0.188160 0.792095 0.356157 0.089 Uiso 1 1 calc R U .
C7 C 0.3001(14) 0.8349(15) 0.8471(16) 0.121(7) Uani 1 1 d . . .
C8 C 0.2641(7) 0.8878(9) 0.7907(10) 0.082(3) Uani 1 1 d D U .
C9 C 0.2192(7) 0.8544(7) 0.6979(9) 0.079(2) Uani 1 1 d D U .
H9 H 0.214164 0.803288 0.669436 0.095 Uiso 1 1 calc R U .
C10 C 0.1891(7) 0.9702(8) 0.6881(9) 0.075(2) Uani 1 1 d D U .
C11 C 0.2334(8) 1.0047(8) 0.7802(10) 0.087(3) Uani 1 1 d D U .
H11 H 0.238228 1.055896 0.808164 0.105 Uiso 1 1 calc R U .
C12 C 0.2714(7) 0.9612(9) 0.8314(9) 0.095(3) Uani 1 1 d D U .
H12 H 0.301809 0.983534 0.894096 0.114 Uiso 1 1 calc R U .

loop_
_atom_site_aniso_label
_atom_site_aniso_U_11
_atom_site_aniso_U_22
_atom_site_aniso_U_33
_atom_site_aniso_U_23
_atom_site_aniso_U_13
_atom_site_aniso_U_12
Gd1 0.0486(3) 0.0475(3) 0.0708(4) -0.0024(2) 0.0024(2) 0.0184(2)
Gd2 0.0611(4) 0.0611(4) 0.0529(6) 0.000 0.000 0.03055(19)
Ni1 0.0492(7) 0.0488(7) 0.0538(8) -0.0027(5) 0.0007(5) 0.0310(6)
S1 0.0612(15) 0.0646(16) 0.0627(17) 0.0129(13) 0.0099(13) 0.0395(13)
S2 0.0544(13) 0.0496(13) 0.0472(14) 0.0031(10) -0.0003(10) 0.0305(11)
N1 0.067(4) 0.061(4) 0.096(5) 0.001(4) 0.021(4) 0.045(3)
N2 0.092(5) 0.083(4) 0.068(4) 0.012(4) -0.005(4) 0.064(4)
O1 0.092(4) 0.079(4) 0.123(5) -0.019(4) 0.030(4) 0.036(4)
O2 0.083(4) 0.076(4) 0.106(5) -0.004(4) 0.016(4) 0.049(3)
O3 0.27(2) 0.159(13) 0.137(13) -0.031(10) -0.104(13) 0.151(14)
O4 0.38(3) 0.255(18) 0.092(10) 0.071(10) 0.062(12) 0.28(2)
O5 0.061(4) 0.053(4) 0.056(5) 0.005(3) 0.006(3) 0.031(3)
O6 0.046(4) 0.046(4) 0.070(8) 0.000 0.000 0.0229(19)
O7 0.103(6) 0.124(6) 0.150(7) 0.008(6) 0.004(6) 0.018(5)
O8 0.093(5) 0.098(5) 0.144(6) 0.001(5) 0.008(5) 0.016(4)
O9 0.123(6) 0.115(6) 0.149(7) 0.001(6) 0.001(6) 0.013(5)
O10 0.118(5) 0.118(5) 0.092(8) 0.000 0.000 0.059(3)
C1 0.060(7) 0.054(7) 0.126(12) -0.028(7) 0.013(7) 0.032(6)
C2 0.075(4) 0.066(4) 0.104(5) -0.004(4) 0.017(4) 0.044(3)
C3 0.077(4) 0.064(4) 0.104(5) -0.001(4) 0.016(4) 0.043(3)
C4 0.073(4) 0.065(4) 0.102(5) 0.001(4) 0.018(4) 0.042(4)
C5 0.068(4) 0.057(4) 0.096(5) 0.001(4) 0.012(4) 0.045(3)
C6 0.073(4) 0.065(4) 0.103(5) -0.003(4) 0.020(4) 0.047(3)
C7 0.151(17) 0.157(18) 0.091(14) 0.019(12) -0.038(12) 0.103(15)
C8 0.102(5) 0.093(5) 0.073(5) 0.015(4) -0.015(4) 0.065(4)
C9 0.102(5) 0.087(5) 0.073(5) 0.015(4) -0.009(4) 0.066(4)
C10 0.098(5) 0.085(5) 0.067(5) 0.011(4) -0.010(4) 0.065(4)
C11 0.108(5) 0.092(5) 0.074(5) 0.014(4) -0.020(4) 0.058(5)
C12 0.112(5) 0.099(5) 0.076(5) 0.016(4) -0.021(4) 0.055(5)

loop_
_atom_type_symbol
_atom_type_description
_atom_type_scat_dispersion_real
_atom_type_scat_dispersion_imag
_atom_type_scat_source
C C 0.0033 0.0016 'International Tables Vol C Tables 4.2.6.8 and 6.1.1.4'
H H 0.0000 0.0000 'International Tables Vol C Tables 4.2.6.8 and 6.1.1.4'
N N 0.0061 0.0033 'International Tables Vol C Tables 4.2.6.8 and 6.1.1.4'
O O 0.0106 0.0060 'International Tables Vol C Tables 4.2.6.8 and 6.1.1.4'
S S 0.1246 0.1234 'International Tables Vol C Tables 4.2.6.8 and 6.1.1.4'
Ni Ni 0.3393 1.1124 'International Tables Vol C Tables 4.2.6.8 and 6.1.1.4'
Gd Gd -0.1653 3.9035 'International Tables Vol C Tables 4.2.6.8 and 6.1.1.4'

loop_
_geom_angle_atom_site_label_1
_geom_angle_atom_site_label_2
_geom_angle_atom_site_label_3
_geom_angle
_geom_angle_site_symmetry_1
_geom_angle_site_symmetry_3
O2 Gd1 O3 121.1(6) 2_665 2_664
O2 Gd1 O6 74.0(3) 2_665 .
O3 Gd1 O6 142.1(5) 2_664 .
O2 Gd1 O5 140.1(3) 2_665 3_565
O3 Gd1 O5 81.5(5) 2_664 3_565
O6 Gd1 O5 69.6(3) . 3_565
O2 Gd1 O5 81.2(3) 2_665 .
O3 Gd1 O5 78.7(4) 2_664 .
O6 Gd1 O5 69.2(3) . .
O5 Gd1 O5 71.1(3) 3_565 .
O2 Gd1 O1 91.8(4) 2_665 .
O3 Gd1 O1 130.4(5) 2_664 .
O6 Gd1 O1 78.2(3) . .
O5 Gd1 O1 96.2(3) 3_565 .
O5 Gd1 O1 147.4(3) . .
O2 Gd1 O7 141.9(3) 2_665 .
O3 Gd1 O7 71.5(5) 2_664 .
O6 Gd1 O7 119.99(16) . .
O5 Gd1 O7 73.4(2) 3_565 .
O5 Gd1 O7 136.3(2) . .
O1 Gd1 O7 60.7(3) . .
O2 Gd1 O8 77.2(4) 2_665 .
O3 Gd1 O8 79.1(5) 2_664 .
O6 Gd1 O8 138.3(4) . .
O5 Gd1 O8 142.4(4) 3_565 .
O5 Gd1 O8 134.5(4) . .
O1 Gd1 O8 73.2(4) . .
O7 Gd1 O8 70.0(4) . .
O2 Gd1 O9 66.4(4) 2_665 .
O3 Gd1 O9 55.0(6) 2_664 .
O6 Gd1 O9 129.3(3) . .
O5 Gd1 O9 128.8(4) 3_565 .
O5 Gd1 O9 74.5(4) . .
O1 Gd1 O9 131.5(4) . .
O7 Gd1 O9 110.7(4) . .
O8 Gd1 O9 60.3(4) . .
O2 Gd1 Gd2 117.5(2) 2_665 .
O3 Gd1 Gd2 67.1(4) 2_664 .
O6 Gd1 Gd2 75.1(3) . .
O5 Gd1 Gd2 36.88(17) 3_565 .
O5 Gd1 Gd2 37.04(17) . .
O1 Gd1 Gd2 132.0(3) . .
O7 Gd1 Gd2 100.62(18) . .
O8 Gd1 Gd2 146.1(3) . .
O9 Gd1 Gd2 96.0(3) . .
O2 Gd1 Gd1 109.7(2) 2_665 3_565
O3 Gd1 Gd1 118.5(4) 2_664 3_565
O6 Gd1 Gd1 35.80(16) . 3_565
O5 Gd1 Gd1 37.17(17) 3_565 3_565
O5 Gd1 Gd1 77.33(17) . 3_565
O1 Gd1 Gd1 75.2(2) . 3_565
O7 Gd1 Gd1 89.47(16) . 3_565
O8 Gd1 Gd1 147.8(3) . 3_565
O9 Gd1 Gd1 151.8(3) . 3_565
Gd2 Gd1 Gd1 59.874(13) . 3_565
O2 Gd1 Gd1 63.3(2) 2_665 2_665
O3 Gd1 Gd1 115.4(4) 2_664 2_665
O6 Gd1 Gd1 35.80(16) . 2_665
O5 Gd1 Gd1 77.57(17) 3_565 2_665
O5 Gd1 Gd1 36.74(18) . 2_665
O1 Gd1 Gd1 112.2(3) . 2_665
O7 Gd1 Gd1 148.76(16) . 2_665
O8 Gd1 Gd1 140.0(3) . 2_665
O9 Gd1 Gd1 96.3(3) . 2_665
Gd2 Gd1 Gd1 59.874(13) . 2_665
Gd1 Gd1 Gd1 60.0 3_565 2_665
O4 Gd2 O4 113.1(3) 1_554 2_664
O4 Gd2 O4 113.1(3) 1_554 3_564
O4 Gd2 O4 113.1(3) 2_664 3_564
O4 Gd2 O5 147.1(4) 1_554 .
O4 Gd2 O5 77.9(4) 2_664 .
O4 Gd2 O5 87.8(6) 3_564 .
O4 Gd2 O5 87.8(6) 1_554 2_665
O4 Gd2 O5 147.1(4) 2_664 2_665
O4 Gd2 O5 77.9(4) 3_564 2_665
O5 Gd2 O5 71.5(3) . 2_665
O4 Gd2 O5 77.9(4) 1_554 3_565
O4 Gd2 O5 87.8(6) 2_664 3_565
O4 Gd2 O5 147.1(4) 3_564 3_565
O5 Gd2 O5 71.5(3) . 3_565
O5 Gd2 O5 71.5(3) 2_665 3_565
O4 Gd2 O10 74.5(4) 1_554 .
O4 Gd2 O10 74.5(4) 2_664 .
O4 Gd2 O10 74.5(4) 3_564 .
O5 Gd2 O10 137.55(18) . .
O5 Gd2 O10 137.55(18) 2_665 .
O5 Gd2 O10 137.55(18) 3_565 .
O4 Gd2 Gd1 70.5(4) 1_554 3_565
O4 Gd2 Gd1 124.8(5) 2_664 3_565
O4 Gd2 Gd1 114.5(4) 3_564 3_565
O5 Gd2 Gd1 77.87(18) . 3_565
O5 Gd2 Gd1 36.86(17) 2_665 3_565
O5 Gd2 Gd1 37.47(17) 3_565 3_565
O10 Gd2 Gd1 144.582(16) . 3_565
O4 Gd2 Gd1 124.8(5) 1_554 2_665
O4 Gd2 Gd1 114.5(4) 2_664 2_665
O4 Gd2 Gd1 70.5(4) 3_564 2_665
O5 Gd2 Gd1 36.87(17) . 2_665
O5 Gd2 Gd1 37.47(17) 2_665 2_665
O5 Gd2 Gd1 77.87(18) 3_565 2_665
O10 Gd2 Gd1 144.582(16) . 2_665
Gd1 Gd2 Gd1 60.25(3) 3_565 2_665
O4 Gd2 Gd1 114.5(4) 1_554 .
O4 Gd2 Gd1 70.5(4) 2_664 .
O4 Gd2 Gd1 124.8(5) 3_564 .
O5 Gd2 Gd1 37.47(17) . .
O5 Gd2 Gd1 77.87(18) 2_665 .
O5 Gd2 Gd1 36.87(17) 3_565 .
O10 Gd2 Gd1 144.582(16) . .
Gd1 Gd2 Gd1 60.25(3) 3_565 .
Gd1 Gd2 Gd1 60.25(3) 2_665 .
N1 Ni1 N2 99.7(4) . .
N1 Ni1 S2 94.0(3) . 5_456
N2 Ni1 S2 164.2(3) . 5_456
N1 Ni1 S1 97.6(3) . 6_666
N2 Ni1 S1 95.0(3) . 6_666
S2 Ni1 S1 91.03(11) 5_456 6_666
N1 Ni1 S2 166.3(3) . .
N2 Ni1 S2 68.3(3) . .
S2 Ni1 S2 97.12(12) 5_456 .
S1 Ni1 S2 90.28(10) 6_666 .
N1 Ni1 S1 65.5(3) . .
N2 Ni1 S1 90.9(3) . .
S2 Ni1 S1 87.52(9) 5_456 .
S1 Ni1 S1 162.87(10) 6_666 .
S2 Ni1 S1 106.83(10) . .
C5 S1 Ni1 105.0(3) . 5_456
C5 S1 Ni1 74.1(4) . .
Ni1 S1 Ni1 88.03(10) 5_456 .
C10 S2 Ni1 105.5(3) . 6_666
C10 S2 Ni1 76.8(5) . .
Ni1 S2 Ni1 91.65(9) 6_666 .
C5 N1 C6 121.6(8) . .
C5 N1 Ni1 108.4(6) . .
C6 N1 Ni1 129.3(7) . .
C9 N2 C10 120.1(10) . .
C9 N2 Ni1 137.0(8) . .
C10 N2 Ni1 103.0(6) . .
C1 O1 Gd1 124.1(10) . .
C1 O2 Gd1 147.3(8) . 3_565
C7 O3 Gd1 137.9(13) . 3_566
C7 O4 Gd2 138.1(13) . 1_556
Gd1 O5 Gd1 106.1(3) 2_665 .
Gd1 O5 Gd2 106.3(3) 2_665 .
Gd1 O5 Gd2 105.5(3) . .
Gd1 O6 Gd1 108.4(3) 3_565 2_665
Gd1 O6 Gd1 108.4(3) 3_565 .
Gd1 O6 Gd1 108.4(3) 2_665 .
O2 C1 O1 127.2(12) . .
O2 C1 C2 115.1(10) . .
O1 C1 C2 117.3(13) . .
C6 C2 C3 119.8(9) . .
C6 C2 C1 117.1(11) . .
C3 C2 C1 122.8(10) . .
C4 C3 C2 117.9(8) . .
C5 C4 C3 119.4(9) . .
N1 C5 C4 121.0(9) . .
N1 C5 S1 111.8(8) . .
C4 C5 S1 126.8(9) . .
C2 C6 N1 120.3(9) . .
O4 C7 O3 123.3(16) . .
O4 C7 C8 123.2(18) . .
O3 C7 C8 113.5(19) . .
C12 C8 C9 120.1(9) . .
C12 C8 C7 122.1(14) . .
C9 C8 C7 117.7(14) . .
C8 C9 N2 119.8(10) . .
N2 C10 C11 121.2(9) . .
N2 C10 S2 111.8(9) . .
C11 C10 S2 126.8(9) . .
C10 C11 C12 118.5(10) . .
C8 C12 C11 120.3(10) . .

loop_
_geom_bond_atom_site_label_1
_geom_bond_atom_site_label_2
_geom_bond_distance
_geom_bond_site_symmetry_2
Gd1 O2 2.356(10) 2_665
Gd1 O3 2.370(14) 2_664
Gd1 O6 2.368(5) .
Gd1 O5 2.392(7) 3_565
Gd1 O5 2.416(7) .
Gd1 O1 2.392(10) .
Gd1 O7 2.434(12) .
Gd1 O8 2.475(11) .
Gd1 O9 2.590(15) .
Gd1 Gd2 3.8274(13) .
Gd1 Gd1 3.8419(12) 3_565
Gd1 Gd1 3.8419(12) 2_665
Gd2 O4 2.340(11) 1_554
Gd2 O4 2.340(11) 2_664
Gd2 O4 2.340(11) 3_564
Gd2 O5 2.392(7) .
Gd2 O5 2.392(7) 2_665
Gd2 O5 2.393(7) 3_565
Gd2 O10 2.57(2) .
Ni1 N1 2.029(8) .
Ni1 N2 2.054(9) .
Ni1 S2 2.433(3) 5_456
Ni1 S1 2.451(3) 6_666
Ni1 S2 2.477(3) .
Ni1 S1 2.614(3) .
S1 C5 1.779(10) .
S2 C10 1.756(10) .
N1 C5 1.296(15) .
N1 C6 1.376(14) .
N2 C9 1.372(14) .
N2 C10 1.333(16) .
O1 C1 1.251(14) .
O2 C1 1.216(15) .
O3 C7 1.28(2) .
O4 C7 1.15(2) .
C1 C2 1.519(16) .
C2 C6 1.333(16) .
C2 C3 1.399(17) .
C3 C4 1.401(17) .
C4 C5 1.364(16) .
C7 C8 1.537(19) .
C8 C12 1.334(19) .
C8 C9 1.378(19) .
C10 C11 1.369(18) .
C11 C12 1.400(18) .

loop_
_platon_squeeze_void_nr
_platon_squeeze_void_average_x
_platon_squeeze_void_average_y
_platon_squeeze_void_average_z
_platon_squeeze_void_volume
_platon_squeeze_void_count_electrons
_platon_squeeze_void_content
1 -0.002 -0.002 0.000 948 205 ' '
